data_7111487
loop_
_publ_author_name
'Wong, Ella Lai-Ming'
'Fang, Guo-Su'
'Che, Chi-Ming'
'Zhu, Nianyong'

_publ_section_title
;
 Highly cytotoxic iron(ii) complexes with pentadentate pyridyl ligands as
 a new class of anti-tumor agents
;
_journal_issue 36
_journal_name_full 'Chemical Communications'
_journal_page_first 4578
_journal_page_last 4580
_journal_paper_doi 10.1039/b507687k
_journal_year 2005
_chemical_formula_moiety 'C29 H25 Cl F3 Fe N5 O6 S'
_chemical_formula_sum 'C29 H25 Cl F3 Fe N5 O6 S'
_chemical_formula_weight 719.90
_chemical_name_systematic
;
?
;
_space_group_IT_number 2
_symmetry_cell_setting triclinic
_symmetry_space_group_name_Hall '-P 1'
_symmetry_space_group_name_H-M 'P -1'
_atom_sites_solution_hydrogens geom
_atom_sites_solution_primary direct
_atom_sites_solution_secondary difmap
_audit_creation_method SHELXL-97
_cell_angle_alpha 102.03(3)
_cell_angle_beta 97.89(3)
_cell_angle_gamma 108.04(3)
_cell_formula_units_Z 2
_cell_length_a 8.570(2)
_cell_length_b 12.315(3)
_cell_length_c 15.762(3)
_cell_measurement_reflns_used 0
_cell_measurement_temperature 253(2)
_cell_measurement_theta_max 0
_cell_measurement_theta_min 0
_cell_volume 1510.1(7)
_computing_cell_refinement Scalepack
_computing_data_collection Marcontrol
_computing_data_reduction Denzo
_computing_molecular_graphics 'Ortep-3 for Windows (Farrugia, 1997)'
_computing_publication_material 'WinGX publication routines (Farrugia, 1999)'
_computing_structure_refinement 'SHELXL-97 (Sheldrick, 1997)'
_computing_structure_solution SIR-97
_diffrn_ambient_temperature 253(2)
_diffrn_measured_fraction_theta_full 0.671
_diffrn_measured_fraction_theta_max 0.671
_diffrn_measurement_device_type 'marresearach IPDS mar300'
_diffrn_measurement_method Oscillation
_diffrn_radiation_monochromator graphite
_diffrn_radiation_source 'fine-focus sealed tube'
_diffrn_radiation_type MoK\a
_diffrn_radiation_wavelength 0.71069
_diffrn_reflns_av_R_equivalents 0.0460
_diffrn_reflns_av_sigmaI/netI 0.1130
_diffrn_reflns_limit_h_max 9
_diffrn_reflns_limit_h_min -9
_diffrn_reflns_limit_k_max 14
_diffrn_reflns_limit_k_min -14
_diffrn_reflns_limit_l_max 16
_diffrn_reflns_limit_l_min -18
_diffrn_reflns_number 6218
_diffrn_reflns_theta_full 25.34
_diffrn_reflns_theta_max 25.34
_diffrn_reflns_theta_min 1.35
_exptl_absorpt_coefficient_mu 0.728
_exptl_absorpt_correction_type none
_exptl_crystal_colour yellow
_exptl_crystal_density_diffrn 1.583
_exptl_crystal_density_method 'not measured'
_exptl_crystal_description prism
_exptl_crystal_F_000 736
_exptl_crystal_size_max 0.3
_exptl_crystal_size_mid 0.15
_exptl_crystal_size_min 0.1
_refine_diff_density_max 0.539
_refine_diff_density_min -0.466
_refine_diff_density_rms 0.126
_refine_ls_extinction_method none
_refine_ls_goodness_of_fit_ref 0.943
_refine_ls_hydrogen_treatment mixed
_refine_ls_matrix_type full
_refine_ls_number_parameters 417
_refine_ls_number_reflns 3711
_refine_ls_number_restraints 0
_refine_ls_restrained_S_all 0.943
_refine_ls_R_factor_all 0.0851
_refine_ls_R_factor_gt 0.0517
_refine_ls_shift/su_max 0.000
_refine_ls_shift/su_mean 0.000
_refine_ls_structure_factor_coef Fsqd
_refine_ls_weighting_details 'calc w=1/[\s^2^(Fo^2^)+(0.1039P)^2^+0.0000P] where P=(Fo^2^+2Fc^2^)/3'
_refine_ls_weighting_scheme calc
_refine_ls_wR_factor_gt 0.1420
_refine_ls_wR_factor_ref 0.1729
_reflns_number_gt 2346
_reflns_number_total 3711
_reflns_threshold_expression >2sigma(I)
_cod_data_source_file b507687ksup1.cif
_cod_data_source_block complex_2
_cod_original_cell_volume 1510.1(6)
_cod_database_code 7111487

loop_
_symmetry_equiv_pos_as_xyz
'x, y, z'
'-x, -y, -z'

loop_
_atom_site_label
_atom_site_type_symbol
_atom_site_fract_x
_atom_site_fract_y
_atom_site_fract_z
_atom_site_U_iso_or_equiv
_atom_site_adp_type
_atom_site_occupancy
_atom_site_symmetry_multiplicity
_atom_site_calc_flag
_atom_site_refinement_flags
Fe1 Fe 0.44392(11) 0.07912(8) 0.24182(6) 0.0302(3) Uani 1 1 d .
Cl1 Cl 0.54676(19) -0.03239(15) 0.13476(11) 0.0403(5) Uani 1 1 d .
O1 O 0.7293(5) 0.3672(4) 0.5069(3) 0.0401(11) Uani 1 1 d .
H1 H 0.6888 0.3518 0.5491 0.060 Uiso 1 1 calc R
O2 O -0.0938(5) 0.0784(4) 0.2444(3) 0.0459(12) Uani 1 1 d .
H2 H -0.1640 0.0254 0.2040 0.069 Uiso 1 1 calc R
O3 O 0.3641(6) 0.6400(5) 0.3342(3) 0.0569(14) Uani 1 1 d .
O4 O 0.6370(6) 0.6176(6) 0.3345(3) 0.0738(18) Uani 1 1 d .
O5 O 0.5156(6) 0.6929(4) 0.2219(3) 0.0585(15) Uani 1 1 d .
O6 O 0.2657(9) 0.7371(7) -0.0002(4) 0.102(2) Uani 1 1 d .
N1 N 0.5932(6) 0.0656(5) 0.3628(3) 0.0339(13) Uani 1 1 d .
N2 N 0.6537(6) 0.2478(4) 0.2703(3) 0.0303(13) Uani 1 1 d .
N3 N 0.3461(6) 0.1808(4) 0.3391(3) 0.0275(12) Uani 1 1 d .
N4 N 0.2706(6) 0.1115(4) 0.1430(3) 0.0311(13) Uani 1 1 d .
N5 N 0.2140(6) -0.0687(5) 0.2320(3) 0.0323(13) Uani 1 1 d .
C1 C 0.6194(8) -0.0358(6) 0.3655(5) 0.0427(18) Uani 1 1 d .
H1A H 0.5748 -0.0995 0.3150 0.051 Uiso 1 1 calc R
C2 C 0.7101(9) -0.0500(7) 0.4400(5) 0.052(2) Uani 1 1 d .
H2A H 0.7239 -0.1220 0.4400 0.062 Uiso 1 1 calc R
C3 C 0.7792(10) 0.0462(8) 0.5142(5) 0.059(2) Uani 1 1 d .
H3 H 0.8428 0.0403 0.5647 0.071 Uiso 1 1 calc R
C4 C 0.7526(9) 0.1515(7) 0.5127(5) 0.0474(19) Uani 1 1 d .
H4 H 0.7951 0.2160 0.5626 0.057 Uiso 1 1 calc R
C5 C 0.6617(7) 0.1591(6) 0.4356(4) 0.0322(16) Uani 1 1 d .
C6 C 0.6387(8) 0.2767(6) 0.4286(4) 0.0325(16) Uani 1 1 d .
C7 C 0.7200(7) 0.3181(5) 0.3549(4) 0.0288(15) Uani 1 1 d .
C8 C 0.8598(8) 0.4206(6) 0.3744(5) 0.0405(17) Uani 1 1 d .
H8 H 0.9022 0.4682 0.4324 0.049 Uiso 1 1 calc R
C9 C 0.9352(8) 0.4510(6) 0.3068(5) 0.0459(19) Uani 1 1 d .
H9 H 1.0305 0.5185 0.3188 0.055 Uiso 1 1 calc R
C10 C 0.8677(8) 0.3801(6) 0.2212(5) 0.0442(19) Uani 1 1 d .
H10 H 0.9157 0.3998 0.1746 0.053 Uiso 1 1 calc R
C11 C 0.7297(8) 0.2808(6) 0.2057(4) 0.0346(16) Uani 1 1 d .
H11 H 0.6858 0.2334 0.1477 0.042 Uiso 1 1 calc R
C12 C 0.4514(8) 0.2640(6) 0.4115(4) 0.0333(16) Uani 1 1 d .
C13 C 0.3944(8) 0.3367(6) 0.4693(4) 0.0381(17) Uani 1 1 d .
H13 H 0.4690 0.3965 0.5172 0.046 Uiso 1 1 calc R
C14 C 0.2251(9) 0.3182(7) 0.4542(5) 0.050(2) Uani 1 1 d .
H14 H 0.1836 0.3637 0.4936 0.060 Uiso 1 1 calc R
C15 C 0.1187(8) 0.2340(6) 0.3823(5) 0.0422(18) Uani 1 1 d .
H15 H 0.0042 0.2212 0.3719 0.051 Uiso 1 1 calc R
C16 C 0.1830(7) 0.1670(5) 0.3242(4) 0.0292(15) Uani 1 1 d .
C17 C 0.0657(7) 0.0753(6) 0.2393(4) 0.0355(16) Uani 1 1 d .
C18 C 0.1192(8) 0.1107(5) 0.1564(4) 0.0322(16) Uani 1 1 d .
C19 C 0.0127(8) 0.1411(6) 0.0982(5) 0.0421(18) Uani 1 1 d .
H19 H -0.0911 0.1414 0.1092 0.051 Uiso 1 1 calc R
C20 C 0.0631(9) 0.1709(6) 0.0236(5) 0.0470(19) Uani 1 1 d .
H20 H -0.0058 0.1922 -0.0157 0.056 Uiso 1 1 calc R
C21 C 0.2148(9) 0.1685(6) 0.0090(4) 0.0445(18) Uani 1 1 d .
H21 H 0.2507 0.1870 -0.0410 0.053 Uiso 1 1 calc R
C22 C 0.3144(9) 0.1383(6) 0.0695(4) 0.0401(17) Uani 1 1 d .
H22 H 0.4177 0.1365 0.0587 0.048 Uiso 1 1 calc R
C23 C 0.0676(8) -0.0517(6) 0.2350(4) 0.0366(17) Uani 1 1 d .
C24 C -0.0765(8) -0.1422(6) 0.2333(5) 0.0451(19) Uani 1 1 d .
H24 H -0.1760 -0.1280 0.2373 0.054 Uiso 1 1 calc R
C25 C -0.0706(9) -0.2553(7) 0.2255(5) 0.054(2) Uani 1 1 d .
H25 H -0.1661 -0.3180 0.2243 0.065 Uiso 1 1 calc R
C26 C 0.0762(9) -0.2727(6) 0.2196(5) 0.0467(19) Uani 1 1 d .
H26 H 0.0823 -0.3480 0.2127 0.056 Uiso 1 1 calc R
C27 C 0.2170(9) -0.1773(6) 0.2238(4) 0.0420(18) Uani 1 1 d .
H27 H 0.3180 -0.1897 0.2208 0.050 Uiso 1 1 calc R
C28 C 0.3857(13) 0.4723(8) 0.2146(6) 0.069(2) Uani 1 1 d .
C29 C 0.2927(15) 0.6308(11) 0.0105(7) 0.112(4) Uani 1 1 d .
S1 S 0.4878(2) 0.62299(17) 0.28397(12) 0.0450(5) Uani 1 1 d .
F1 F 0.3491(9) 0.3973(5) 0.2617(5) 0.143(3) Uani 1 1 d .
F2 F 0.2419(7) 0.4628(5) 0.1629(4) 0.0972(18) Uani 1 1 d .
F3 F 0.4814(8) 0.4441(5) 0.1615(4) 0.112(2) Uani 1 1 d .

loop_
_atom_site_aniso_label
_atom_site_aniso_U_11
_atom_site_aniso_U_22
_atom_site_aniso_U_33
_atom_site_aniso_U_23
_atom_site_aniso_U_13
_atom_site_aniso_U_12
Fe1 0.0269(5) 0.0316(6) 0.0310(6) 0.0069(4) 0.0073(4) 0.0093(4)
Cl1 0.0345(9) 0.0436(11) 0.0405(11) 0.0032(9) 0.0106(8) 0.0147(8)
O1 0.038(3) 0.041(3) 0.030(3) 0.000(2) 0.005(2) 0.005(2)
O2 0.031(3) 0.054(4) 0.053(4) 0.006(3) 0.010(2) 0.019(2)
O3 0.055(3) 0.081(4) 0.041(3) 0.012(3) 0.020(3) 0.033(3)
O4 0.050(3) 0.126(6) 0.051(4) 0.021(4) 0.006(3) 0.041(4)
O5 0.068(4) 0.045(3) 0.069(4) 0.029(3) 0.030(3) 0.014(3)
O6 0.096(5) 0.132(7) 0.055(4) 0.005(4) 0.005(4) 0.027(5)
N1 0.035(3) 0.031(4) 0.035(4) 0.011(3) 0.008(3) 0.009(3)
N2 0.030(3) 0.030(3) 0.036(3) 0.012(3) 0.010(3) 0.013(3)
N3 0.028(3) 0.030(3) 0.025(3) 0.010(3) 0.007(2) 0.009(3)
N4 0.032(3) 0.035(3) 0.028(3) 0.006(3) 0.008(2) 0.014(3)
N5 0.024(3) 0.035(4) 0.039(4) 0.012(3) 0.009(2) 0.011(3)
C1 0.042(4) 0.034(5) 0.046(5) 0.010(4) 0.009(3) 0.006(4)
C2 0.069(5) 0.045(5) 0.051(5) 0.024(5) 0.009(4) 0.029(4)
C3 0.074(6) 0.063(6) 0.049(5) 0.022(5) 0.008(4) 0.035(5)
C4 0.060(5) 0.051(5) 0.029(4) 0.007(4) 0.002(4) 0.021(4)
C5 0.028(3) 0.036(4) 0.033(4) 0.010(4) 0.010(3) 0.010(3)
C6 0.034(4) 0.033(4) 0.029(4) 0.003(3) 0.008(3) 0.013(3)
C7 0.027(3) 0.029(4) 0.025(4) 0.005(3) 0.000(3) 0.006(3)
C8 0.033(4) 0.037(4) 0.040(4) 0.009(4) 0.000(3) 0.001(3)
C9 0.038(4) 0.037(5) 0.056(5) 0.017(4) 0.009(4) 0.003(3)
C10 0.037(4) 0.050(5) 0.047(5) 0.024(4) 0.016(4) 0.007(4)
C11 0.037(4) 0.042(4) 0.025(4) 0.011(3) 0.010(3) 0.012(4)
C12 0.037(4) 0.032(4) 0.027(4) 0.011(3) 0.001(3) 0.007(3)
C13 0.037(4) 0.038(4) 0.036(4) -0.001(3) 0.007(3) 0.016(3)
C14 0.056(5) 0.052(5) 0.041(5) 0.000(4) 0.009(4) 0.028(4)
C15 0.037(4) 0.052(5) 0.047(5) 0.008(4) 0.014(4) 0.030(4)
C16 0.024(4) 0.030(4) 0.034(4) 0.011(3) 0.006(3) 0.008(3)
C17 0.023(3) 0.040(4) 0.044(4) 0.011(4) 0.009(3) 0.012(3)
C18 0.039(4) 0.026(4) 0.032(4) 0.002(3) 0.007(3) 0.017(3)
C19 0.037(4) 0.044(5) 0.050(5) 0.012(4) 0.006(3) 0.022(4)
C20 0.059(5) 0.047(5) 0.038(5) 0.012(4) -0.004(4) 0.029(4)
C21 0.054(5) 0.045(5) 0.035(5) 0.007(4) 0.009(4) 0.020(4)
C22 0.042(4) 0.044(5) 0.035(4) 0.010(4) 0.008(3) 0.015(4)
C23 0.035(4) 0.045(5) 0.025(4) 0.008(3) 0.005(3) 0.010(3)
C24 0.027(4) 0.051(5) 0.059(5) 0.025(4) 0.017(3) 0.005(3)
C25 0.047(5) 0.041(5) 0.069(6) 0.026(4) 0.015(4) -0.001(4)
C26 0.040(4) 0.034(4) 0.066(5) 0.017(4) 0.014(4) 0.010(4)
C27 0.043(4) 0.042(5) 0.044(5) 0.017(4) 0.009(3) 0.016(4)
C28 0.081(7) 0.052(6) 0.077(7) 0.014(5) 0.021(6) 0.027(5)
C29 0.142(11) 0.122(10) 0.087(8) 0.033(8) 0.001(7) 0.074(9)
S1 0.0468(11) 0.0487(13) 0.0413(12) 0.0108(10) 0.0170(9) 0.0169(10)
F1 0.202(8) 0.057(4) 0.179(7) 0.069(5) 0.061(6) 0.024(4)
F2 0.080(4) 0.079(4) 0.093(4) -0.001(3) 0.008(3) -0.005(3)
F3 0.124(5) 0.080(4) 0.128(5) -0.016(4) 0.046(4) 0.051(4)

loop_
_atom_type_symbol
_atom_type_description
_atom_type_scat_dispersion_real
_atom_type_scat_dispersion_imag
_atom_type_scat_source
Fe Fe 0.3463 0.8444 'International Tables Vol C Tables 4.2.6.8 and 6.1.1.4'
Cl Cl 0.1484 0.1585 'International Tables Vol C Tables 4.2.6.8 and 6.1.1.4'
O O 0.0106 0.0060 'International Tables Vol C Tables 4.2.6.8 and 6.1.1.4'
N N 0.0061 0.0033 'International Tables Vol C Tables 4.2.6.8 and 6.1.1.4'
C C 0.0033 0.0016 'International Tables Vol C Tables 4.2.6.8 and 6.1.1.4'
S S 0.1246 0.1234 'International Tables Vol C Tables 4.2.6.8 and 6.1.1.4'
F F 0.0171 0.0103 'International Tables Vol C Tables 4.2.6.8 and 6.1.1.4'
H H 0.0000 0.0000 'International Tables Vol C Tables 4.2.6.8 and 6.1.1.4'

loop_
_geom_angle_atom_site_label_1
_geom_angle_atom_site_label_2
_geom_angle_atom_site_label_3
_geom_angle
N4 Fe1 N5 80.17(19)
N4 Fe1 N3 84.65(18)
N5 Fe1 N3 84.69(19)
N4 Fe1 N2 98.31(19)
N5 Fe1 N2 168.54(19)
N3 Fe1 N2 83.86(19)
N4 Fe1 N1 167.39(19)
N5 Fe1 N1 97.51(19)
N3 Fe1 N1 82.80(19)
N2 Fe1 N1 81.48(19)
N4 Fe1 Cl1 94.72(14)
N5 Fe1 Cl1 94.81(15)
N3 Fe1 Cl1 179.26(15)
N2 Fe1 Cl1 96.64(14)
N1 Fe1 Cl1 97.82(14)
C1 N1 C5 118.2(6)
C1 N1 Fe1 120.6(5)
C5 N1 Fe1 121.2(4)
C11 N2 C7 117.6(5)
C11 N2 Fe1 121.1(4)
C7 N2 Fe1 121.1(4)
C16 N3 C12 119.0(5)
C16 N3 Fe1 120.3(4)
C12 N3 Fe1 120.6(4)
C22 N4 C18 117.7(5)
C22 N4 Fe1 121.5(4)
C18 N4 Fe1 120.7(4)
C27 N5 C23 118.4(6)
C27 N5 Fe1 120.5(4)
C23 N5 Fe1 121.1(4)
N1 C1 C2 123.2(7)
C3 C2 C1 118.0(7)
C2 C3 C4 119.5(7)
C5 C4 C3 119.1(7)
N1 C5 C4 121.9(6)
N1 C5 C6 117.1(5)
C4 C5 C6 121.0(6)
O1 C6 C7 104.5(5)
O1 C6 C12 110.4(5)
C7 C6 C12 110.7(5)
O1 C6 C5 109.9(5)
C7 C6 C5 109.5(5)
C12 C6 C5 111.6(5)
N2 C7 C8 121.5(6)
N2 C7 C6 117.3(5)
C8 C7 C6 121.1(6)
C9 C8 C7 119.2(6)
C8 C9 C10 119.1(6)
C11 C10 C9 119.2(6)
N2 C11 C10 123.2(6)
N3 C12 C13 121.5(6)
N3 C12 C6 118.2(6)
C13 C12 C6 120.3(6)
C14 C13 C12 118.5(7)
C15 C14 C13 120.2(7)
C14 C15 C16 119.1(6)
N3 C16 C15 121.7(6)
N3 C16 C17 118.3(5)
C15 C16 C17 120.0(5)
O2 C17 C16 104.7(5)
O2 C17 C18 111.3(5)
C16 C17 C18 109.9(5)
O2 C17 C23 109.9(5)
C16 C17 C23 112.1(5)
C18 C17 C23 108.9(5)
N4 C18 C19 121.6(6)
N4 C18 C17 117.8(5)
C19 C18 C17 120.6(6)
C20 C19 C18 119.3(6)
C21 C20 C19 118.9(6)
C20 C21 C22 118.9(6)
N4 C22 C21 123.6(6)
N5 C23 C24 121.9(6)
N5 C23 C17 117.2(5)
C24 C23 C17 120.8(6)
C23 C24 C25 118.8(7)
C26 C25 C24 118.9(7)
C25 C26 C27 119.2(7)
N5 C27 C26 122.6(7)
F1 C28 F3 110.1(8)
F1 C28 F2 107.6(8)
F3 C28 F2 107.1(8)
F1 C28 S1 111.7(7)
F3 C28 S1 110.5(7)
F2 C28 S1 109.7(6)
O5 S1 O4 115.3(3)
O5 S1 O3 114.2(3)
O4 S1 O3 115.3(3)
O5 S1 C28 104.1(4)
O4 S1 C28 102.6(4)
O3 S1 C28 103.0(4)

loop_
_geom_bond_atom_site_label_1
_geom_bond_atom_site_label_2
_geom_bond_distance
Fe1 N4 2.187(5)
Fe1 N5 2.191(5)
Fe1 N3 2.196(5)
Fe1 N2 2.197(5)
Fe1 N1 2.212(5)
Fe1 Cl1 2.3878(19)
O1 C6 1.413(7)
O2 C17 1.392(7)
O3 S1 1.447(5)
O4 S1 1.438(5)
O5 S1 1.429(5)
O6 C29 1.438(12)
N1 C1 1.344(8)
N1 C5 1.355(8)
N2 C11 1.347(7)
N2 C7 1.363(8)
N3 C16 1.336(7)
N3 C12 1.350(8)
N4 C22 1.339(8)
N4 C18 1.341(7)
N5 C27 1.325(8)
N5 C23 1.340(7)
C1 C2 1.391(9)
C2 C3 1.386(11)
C3 C4 1.389(10)
C4 C5 1.387(9)
C5 C6 1.544(9)
C6 C7 1.532(8)
C6 C12 1.543(8)
C7 C8 1.387(9)
C8 C9 1.377(9)
C9 C10 1.378(9)
C10 C11 1.361(9)
C12 C13 1.386(8)
C13 C14 1.376(9)
C14 C15 1.354(10)
C15 C16 1.388(8)
C16 C17 1.541(9)
C17 C18 1.544(9)
C17 C23 1.556(9)
C18 C19 1.393(9)
C19 C20 1.387(9)
C20 C21 1.359(9)
C21 C22 1.378(9)
C23 C24 1.376(9)
C24 C25 1.389(10)
C25 C26 1.352(9)
C26 C27 1.382(9)
C28 F1 1.294(10)
C28 F3 1.318(10)
C28 F2 1.339(10)
C28 S1 1.814(9)
